data_4115628
loop_
_publ_author_name
'Julio P\'erez'
'Luc\'ia Riera'
'V\'ictor Riera'
'Santiago Garc\'ia-Granda'
'Esther Garc\'ia-Rodr\'iguez'

_publ_contact_author
;     Santiago Garc\'ia-Granda
      Departamento de Qu\'imica F\'isica y Anal\'itica
      Facultad de Qu\'imica
      Universidad de Oviedo
      Avda. Juli\'an Claver\'ia, 8
      33071 Oviedo
      Spain
;
_publ_contact_author_email sgg@sauron.quimica.uniovi.es
_publ_contact_author_fax '0034 98 5103125'
_publ_contact_author_phone '0034 98 5103477'
_publ_section_title
;
 Reactivity of [MoX(\h3-allyl)(CO)2(N-N)] Complexes with Simple,
 Nonstabilized Carbanions
;
_journal_name_full 'Journal of the American Chemical Society'
_journal_page_first 7469
_journal_page_last 7470
_journal_paper_doi 10.1021/ja015538z
_journal_volume 123
_journal_year 2001
_chemical_formula_sum 'C18 H16 Cl Mo N2 O2'
_chemical_formula_weight 423.72
_chemical_name_systematic
;
 ?
;
_space_group_IT_number 14
_symmetry_cell_setting monoclinic
_symmetry_space_group_name_Hall '-P 2ybc'
_symmetry_space_group_name_H-M 'P 1 21/c 1'
_atom_sites_solution_hydrogens geom
_atom_sites_solution_primary direct
_atom_sites_solution_secondary difmap
_audit_creation_method SHELXL-97
_cell_angle_alpha 90.00
_cell_angle_beta 100.8(5)
_cell_angle_gamma 90.00
_cell_formula_units_Z 4
_cell_length_a 9.32(6)
_cell_length_b 12.351(10)
_cell_length_c 14.38(6)
_cell_measurement_reflns_used 25
_cell_measurement_temperature 293(2)
_cell_measurement_theta_max 26.11
_cell_measurement_theta_min 0.83
_cell_volume 1626(13)
_computing_cell_refinement 'CRYSDA (Beurskens el al., 1992)'
_computing_data_collection 'CAD-4 Diffractometer Control Software (Enraf-Nonius, 1994)'
_computing_data_reduction 'REFLEX (local program)'
_computing_molecular_graphics 'PLATON (Spek,1992)'
_computing_publication_material 'SHELXL-97 (Sheldrick, 1997)'
_computing_structure_refinement 'SHELXL-97 (Sheldrick, 1997)'
_computing_structure_solution 'PATTY (Beurskens el al., 1992)'
_diffrn_ambient_temperature 293(2)
_diffrn_measured_fraction_theta_full 0.941
_diffrn_measured_fraction_theta_max 0.941
_diffrn_measurement_device_type 'Nonius CAD4-diffractometer'
_diffrn_measurement_method '/w-2/q technique'
_diffrn_radiation_monochromator graphite
_diffrn_radiation_source 'fine-focus sealed tube'
_diffrn_radiation_type MoK\a
_diffrn_radiation_wavelength 0.71073
_diffrn_reflns_av_R_equivalents 0.0000
_diffrn_reflns_av_sigmaI/netI 0.0640
_diffrn_reflns_limit_h_max 11
_diffrn_reflns_limit_h_min -11
_diffrn_reflns_limit_k_max 15
_diffrn_reflns_limit_k_min 0
_diffrn_reflns_limit_l_max 17
_diffrn_reflns_limit_l_min 0
_diffrn_reflns_number 3200
_diffrn_reflns_theta_full 26.11
_diffrn_reflns_theta_max 26.11
_diffrn_reflns_theta_min 2.19
_diffrn_standards_decay_% 5.36
_diffrn_standards_interval_count 200
_diffrn_standards_interval_time 3600
_diffrn_standards_number 3
_exptl_absorpt_coefficient_mu 0.984
_exptl_absorpt_correction_T_max 0.845
_exptl_absorpt_correction_T_min 0.795
_exptl_absorpt_correction_type empirical
_exptl_absorpt_process_details
;
 XABS2 (parkin et al., 1995)
;
_exptl_crystal_colour Red
_exptl_crystal_density_diffrn 1.731
_exptl_crystal_density_method 'not measured'
_exptl_crystal_description Prismatic
_exptl_crystal_F_000 852
_exptl_crystal_size_max 0.23
_exptl_crystal_size_mid 0.20
_exptl_crystal_size_min 0.17
_refine_diff_density_max 0.737
_refine_diff_density_min -0.946
_refine_diff_density_rms 0.133
_refine_ls_extinction_method none
_refine_ls_goodness_of_fit_ref 1.064
_refine_ls_hydrogen_treatment mixed
_refine_ls_matrix_type full
_refine_ls_number_parameters 230
_refine_ls_number_reflns 3200
_refine_ls_number_restraints 0
_refine_ls_restrained_S_all 1.064
_refine_ls_R_factor_all 0.0980
_refine_ls_R_factor_gt 0.0471
_refine_ls_shift/su_max 0.005
_refine_ls_shift/su_mean 0.001
_refine_ls_structure_factor_coef Fsqd
_refine_ls_weighting_details 'calc w=1/[\s^2^(Fo^2^)+(0.0718P)^2^+3.4089P] where P=(Fo^2^+2Fc^2^)/3'
_refine_ls_weighting_scheme calc
_refine_ls_wR_factor_gt 0.1215
_refine_ls_wR_factor_ref 0.1440
_reflns_number_gt 2023
_reflns_number_total 3200
_reflns_threshold_expression >2sigma(I)
_cod_data_source_file ja015538z_2.cif
_cod_data_source_block 3a
_cod_original_cell_volume 1626(12)
_cod_database_code 4115628

loop_
_symmetry_equiv_pos_as_xyz
'x, y, z'
'-x, y+1/2, -z+1/2'
'-x, -y, -z'
'x, -y-1/2, z-1/2'

loop_
_atom_site_label
_atom_site_type_symbol
_atom_site_fract_x
_atom_site_fract_y
_atom_site_fract_z
_atom_site_U_iso_or_equiv
_atom_site_adp_type
_atom_site_occupancy
_atom_site_calc_flag
_atom_site_refinement_flags
_atom_site_disorder_assembly
_atom_site_disorder_group
Mo1 Mo 0.12465(5) 0.26300(4) 0.34208(4) 0.02963(19) Uani 1 d . . .
Cl1 Cl 0.2716(3) 0.1594(2) 0.2376(2) 0.0626(13) Uani 0.754(10) d P A 1
C100 C 0.2562(3) 0.1760(2) 0.2772(2) 0.0626(13) Uani 0.246(10) d P A 2
H101 H 0.1986 0.1318 0.2294 0.15(14) Uiso 0.246(10) calc PR A 2
H102 H 0.3169 0.1306 0.3226 0.15(14) Uiso 0.246(10) calc PR A 2
H103 H 0.3165 0.2237 0.2484 0.15(14) Uiso 0.246(10) calc PR A 2
C1 C 0.0417(3) 0.3415(2) 0.2266(2) 0.0386(15) Uani 1 d R . .
O1 O -0.0070(3) 0.3833(2) 0.1569(2) 0.0596(15) Uani 1 d R . .
C2 C -0.0422(3) 0.1702(2) 0.2922(2) 0.0422(16) Uani 1 d R . .
O2 O -0.1424(3) 0.1188(2) 0.2606(2) 0.0611(15) Uani 1 d R . .
C3 C 0.0381(3) 0.4299(2) 0.3821(2) 0.0461(17) Uani 1 d R . .
H31 H 0.1063 0.4900 0.3887 0.24(8) Uiso 1 calc R . .
H32 H -0.0606 0.4492 0.3520 0.08(3) Uiso 1 calc R . .
C4 C 0.0529(8) 0.3569(6) 0.4570(5) 0.0441(16) Uani 1 d . . .
H4 H 0.1180 0.3708 0.5176 0.09(3) Uiso 1 calc R . .
C5 C -0.0404(9) 0.2684(7) 0.4432(6) 0.0513(19) Uani 1 d . . .
H51 H -0.127(7) 0.278(5) 0.402(4) 0.032(18) Uiso 1 d . . .
H52 H -0.029(8) 0.226(6) 0.485(5) 0.04(2) Uiso 1 d . . .
C6 C 0.6715(7) 0.2713(7) 0.5628(6) 0.052(2) Uani 1 d . . .
H6 H 0.755(7) 0.297(5) 0.589(4) 0.029(16) Uiso 1 d . . .
C7 C 0.6236(7) 0.1842(8) 0.6025(5) 0.055(2) Uani 1 d . . .
H7 H 0.700(7) 0.140(5) 0.648(5) 0.040(18) Uiso 1 d . . .
N1 N 0.3424(5) 0.3435(4) 0.3872(4) 0.0335(12) Uani 1 d . . .
C11 C 0.4360(6) 0.2918(5) 0.4571(4) 0.0327(14) Uani 1 d . . .
C12 C 0.5800(6) 0.3283(5) 0.4884(5) 0.0385(16) Uani 1 d . . .
C13 C 0.6245(8) 0.4199(6) 0.4440(6) 0.050(2) Uani 1 d . . .
H13 H 0.704(9) 0.451(7) 0.453(6) 0.07(3) Uiso 1 d . . .
C14 C 0.5303(8) 0.4713(6) 0.3742(6) 0.0513(19) Uani 1 d . . .
H14 H 0.565(7) 0.535(6) 0.344(5) 0.043(19) Uiso 1 d . . .
C15 C 0.3884(7) 0.4297(5) 0.3478(5) 0.0432(16) Uani 1 d . . .
H15 H 0.326(8) 0.473(6) 0.296(5) 0.06(2) Uiso 1 d . . .
N2 N 0.2496(5) 0.1612(4) 0.4585(4) 0.0318(11) Uani 1 d . . .
C21 C 0.3884(6) 0.1963(5) 0.4964(4) 0.0320(13) Uani 1 d . . .
C22 C 0.4803(7) 0.1415(6) 0.5685(5) 0.0434(17) Uani 1 d . . .
C23 C 0.4284(8) 0.0454(6) 0.6023(5) 0.0521(19) Uani 1 d . . .
H23 H 0.4863 0.0066 0.6507 0.036(10) Uiso 1 calc R . .
C24 C 0.2914(9) 0.0094(6) 0.5632(6) 0.055(2) Uani 1 d . . .
H24 H 0.2557 -0.0548 0.5838 0.036(10) Uiso 1 calc R . .
C25 C 0.2072(8) 0.0697(5) 0.4929(5) 0.0436(16) Uani 1 d . . .
H25 H 0.1140 0.0443 0.4679 0.036(10) Uiso 1 calc R . .

loop_
_atom_site_aniso_label
_atom_site_aniso_U_11
_atom_site_aniso_U_22
_atom_site_aniso_U_33
_atom_site_aniso_U_23
_atom_site_aniso_U_13
_atom_site_aniso_U_12
Mo1 0.0200(3) 0.0319(3) 0.0316(3) -0.0007(2) -0.00904(17) 0.0011(2)
Cl1 0.0534(17) 0.0620(18) 0.066(2) -0.0139(13) -0.0065(13) 0.0167(13)
C100 0.0534(17) 0.0620(18) 0.066(2) -0.0139(13) -0.0065(13) 0.0167(13)
C1 0.023(3) 0.045(4) 0.044(4) -0.005(3) -0.006(3) -0.005(3)
O1 0.056(3) 0.065(3) 0.047(3) 0.014(3) -0.018(3) -0.001(3)
C2 0.038(4) 0.035(4) 0.046(4) 0.002(3) -0.010(3) 0.005(3)
O2 0.042(3) 0.060(3) 0.070(4) 0.000(3) -0.018(3) -0.024(3)
C3 0.035(4) 0.041(4) 0.058(4) -0.011(3) -0.003(3) 0.006(3)
C4 0.039(4) 0.044(4) 0.045(4) -0.007(3) -0.002(3) 0.007(3)
C5 0.042(4) 0.060(5) 0.053(5) 0.012(4) 0.011(4) 0.011(4)
C6 0.021(3) 0.073(5) 0.054(4) -0.018(4) -0.014(3) 0.004(3)
C7 0.031(4) 0.086(6) 0.038(4) 0.000(4) -0.017(3) 0.014(4)
N1 0.026(3) 0.034(3) 0.036(3) -0.002(2) -0.007(2) -0.001(2)
C11 0.019(3) 0.040(3) 0.034(3) -0.008(3) -0.005(2) 0.004(2)
C12 0.023(3) 0.049(4) 0.039(4) -0.017(3) -0.008(3) 0.004(3)
C13 0.024(3) 0.053(5) 0.074(6) -0.026(4) 0.006(4) -0.010(3)
C14 0.040(4) 0.049(4) 0.065(5) -0.006(4) 0.011(4) -0.016(3)
C15 0.033(4) 0.039(4) 0.056(4) 0.000(3) 0.004(3) -0.003(3)
N2 0.020(2) 0.035(3) 0.036(3) -0.003(2) -0.004(2) -0.003(2)
C21 0.023(3) 0.040(3) 0.029(3) -0.007(3) -0.004(2) 0.006(3)
C22 0.036(4) 0.050(4) 0.038(4) -0.003(3) -0.006(3) 0.016(3)
C23 0.054(5) 0.062(5) 0.039(4) 0.016(3) 0.004(3) 0.022(4)
C24 0.066(5) 0.039(4) 0.058(5) 0.012(3) 0.007(4) 0.007(4)
C25 0.039(4) 0.035(4) 0.053(4) 0.003(3) -0.001(3) -0.001(3)

loop_
_atom_type_symbol
_atom_type_description
_atom_type_scat_dispersion_real
_atom_type_scat_dispersion_imag
_atom_type_scat_source
C C 0.0033 0.0016 'International Tables Vol C Tables 4.2.6.8 and 6.1.1.4'
H H 0.0000 0.0000 'International Tables Vol C Tables 4.2.6.8 and 6.1.1.4'
Mo Mo -1.6832 0.6857 'International Tables Vol C Tables 4.2.6.8 and 6.1.1.4'
N N 0.0061 0.0033 'International Tables Vol C Tables 4.2.6.8 and 6.1.1.4'
O O 0.0106 0.0060 'International Tables Vol C Tables 4.2.6.8 and 6.1.1.4'
Cl Cl 0.1484 0.1585 'International Tables Vol C Tables 4.2.6.8 and 6.1.1.4'

loop_
_geom_angle_atom_site_label_1
_geom_angle_atom_site_label_2
_geom_angle_atom_site_label_3
_geom_angle
_geom_angle_publ_flag
C1 Mo1 C2 79.5(4) yes
C1 Mo1 C100 92.9(3) yes
C2 Mo1 C100 91.7(4) yes
C1 Mo1 C4 104.3(3) yes
C2 Mo1 C4 104.4(4) yes
C100 Mo1 C4 158.2(2) yes
C1 Mo1 N2 169.29(17) yes
C2 Mo1 N2 102.2(4) yes
C100 Mo1 N2 76.6(3) yes
C4 Mo1 N2 85.6(3) yes
C1 Mo1 N1 102.6(4) yes
C2 Mo1 N1 168.30(16) yes
C100 Mo1 N1 76.8(4) yes
C4 Mo1 N1 86.3(4) yes
N2 Mo1 N1 73.6(4) yes
C1 Mo1 C5 108.5(4) yes
C2 Mo1 C5 70.8(4) yes
C100 Mo1 C5 148.6(3) yes
C4 Mo1 C5 35.6(3) yes
N2 Mo1 C5 81.9(4) yes
N1 Mo1 C5 118.6(4) yes
C1 Mo1 C3 70.7(2) yes
C2 Mo1 C3 108.8(3) yes
C100 Mo1 C3 150.21(15) yes
C4 Mo1 C3 35.5(2) yes
N2 Mo1 C3 118.0(2) yes
N1 Mo1 C3 82.7(3) yes
C5 Mo1 C3 61.0(3) yes
C1 Mo1 Cl1 85.4(3) yes
C2 Mo1 Cl1 88.2(4) yes
C100 Mo1 Cl1 7.81(11) yes
C4 Mo1 Cl1 165.2(2) yes
N2 Mo1 Cl1 84.1(3) yes
N1 Mo1 Cl1 80.6(4) yes
C5 Mo1 Cl1 151.5(3) yes
C3 Mo1 Cl1 146.89(11) yes
O1 C1 Mo1 177.04(8) yes
O2 C2 Mo1 177.36(9) yes
C4 C3 Mo1 68.2(4) yes
C5 C4 C3 115.6(7) yes
C5 C4 Mo1 75.6(5) yes
C3 C4 Mo1 76.3(4) yes
C4 C5 Mo1 68.8(5) yes
C7 C6 C12 121.3(7) yes
C6 C7 C22 121.1(7) yes
C15 N1 C11 118.9(6) yes
C15 N1 Mo1 125.8(5) yes
C11 N1 Mo1 115.1(5) yes
N1 C11 C12 121.8(7) yes
N1 C11 C21 118.8(6) yes
C12 C11 C21 119.4(6) yes
C13 C12 C11 117.3(6) yes
C13 C12 C6 123.8(7) yes
C11 C12 C6 118.9(7) yes
C14 C13 C12 120.5(7) yes
C13 C14 C15 118.3(8) yes
N1 C15 C14 123.2(7) yes
C25 N2 C21 116.5(6) yes
C25 N2 Mo1 127.6(5) yes
C21 N2 Mo1 115.9(5) yes
N2 C21 C22 122.9(7) yes
N2 C21 C11 116.5(5) yes
C22 C21 C11 120.5(6) yes
C21 C22 C23 117.7(7) yes
C21 C22 C7 118.6(8) yes
C23 C22 C7 123.6(7) yes
C24 C23 C22 119.2(7) yes
C23 C24 C25 119.1(8) yes
N2 C25 C24 124.6(7) yes

loop_
_geom_bond_atom_site_label_1
_geom_bond_atom_site_label_2
_geom_bond_distance
_geom_bond_publ_flag
Mo1 C1 1.954(8) yes
Mo1 C2 1.956(9) yes
Mo1 C100 1.989(8) yes
Mo1 C4 2.222(10) yes
Mo1 N2 2.239(10) yes
Mo1 N1 2.244(12) yes
Mo1 C5 2.308(14) yes
Mo1 C3 2.325(4) yes
Mo1 Cl1 2.557(10) yes
C1 O1 1.1422 yes
C2 O2 1.1494 yes
C3 C4 1.391(8) yes
C4 C5 1.387(11) yes
C6 C7 1.333(12) yes
C6 C12 1.423(12) yes
C7 C22 1.433(13) yes
N1 C15 1.314(9) yes
N1 C11 1.361(10) yes
C11 C12 1.407(11) yes
C11 C21 1.415(9) yes
C12 C13 1.400(11) yes
C13 C14 1.360(13) yes
C14 C15 1.402(12) yes
N2 C25 1.323(8) yes
N2 C21 1.376(11) yes
C21 C22 1.391(10) yes
C22 C23 1.403(11) yes
C23 C24 1.369(13) yes
C24 C25 1.376(11) yes

loop_
_geom_torsion_atom_site_label_1
_geom_torsion_atom_site_label_2
_geom_torsion_atom_site_label_3
_geom_torsion_atom_site_label_4
_geom_torsion
_geom_torsion_publ_flag
C2 Mo1 C1 O1 -50.0(17) yes
C100 Mo1 C1 O1 41.1(17) yes
C4 Mo1 C1 O1 -152.4(16) yes
N2 Mo1 C1 O1 50(2) yes
N1 Mo1 C1 O1 118.2(16) yes
C5 Mo1 C1 O1 -115.5(16) yes
C3 Mo1 C1 O1 -164.3(16) yes
Cl1 Mo1 C1 O1 38.9(16) yes
C1 Mo1 C2 O2 -14.7(18) yes
C100 Mo1 C2 O2 -107.3(17) yes
C4 Mo1 C2 O2 87.5(18) yes
N2 Mo1 C2 O2 176(100) yes
N1 Mo1 C2 O2 -116.3(18) yes
C5 Mo1 C2 O2 99.3(18) yes
C3 Mo1 C2 O2 50.6(18) yes
Cl1 Mo1 C2 O2 -100.3(18) yes
C1 Mo1 C3 C4 159.9(3) yes
C2 Mo1 C3 C4 88.7(5) yes
C100 Mo1 C3 C4 -140.4(5) yes
N2 Mo1 C3 C4 -26.9(4) yes
N1 Mo1 C3 C4 -93.9(6) yes
C5 Mo1 C3 C4 34.6(5) yes
Cl1 Mo1 C3 C4 -154.0(4) yes
Mo1 C3 C4 C5 -66.3(6) yes
C1 Mo1 C4 C5 101.9(6) yes
C2 Mo1 C4 C5 19.3(5) yes
C100 Mo1 C4 C5 -117.2(7) yes
N2 Mo1 C4 C5 -82.2(6) yes
N1 Mo1 C4 C5 -156.0(5) yes
C3 Mo1 C4 C5 121.5(6) yes
Cl1 Mo1 C4 C5 -128.4(8) yes
C1 Mo1 C4 C3 -19.5(3) yes
C2 Mo1 C4 C3 -102.2(4) yes
C100 Mo1 C4 C3 121.4(5) yes
N2 Mo1 C4 C3 156.3(3) yes
N1 Mo1 C4 C3 82.5(4) yes
C5 Mo1 C4 C3 -121.5(6) yes
Cl1 Mo1 C4 C3 110.1(7) yes
C3 C4 C5 Mo1 66.7(6) yes
C1 Mo1 C5 C4 -88.8(5) yes
C2 Mo1 C5 C4 -160.2(5) yes
C100 Mo1 C5 C4 140.7(5) yes
N2 Mo1 C5 C4 93.8(5) yes
N1 Mo1 C5 C4 27.5(5) yes
C3 Mo1 C5 C4 -34.5(4) yes
Cl1 Mo1 C5 C4 155.3(4) yes
C12 C6 C7 C22 3.0(12) yes
C1 Mo1 N1 C15 6.5(6) yes
C2 Mo1 N1 C15 105.8(9) yes
C100 Mo1 N1 C15 96.5(6) yes
C4 Mo1 N1 C15 -97.3(6) yes
N2 Mo1 N1 C15 176.2(6) yes
C5 Mo1 N1 C15 -112.9(6) yes
C3 Mo1 N1 C15 -61.8(6) yes
Cl1 Mo1 N1 C15 89.6(6) yes
C1 Mo1 N1 C11 -168.5(4) yes
C2 Mo1 N1 C11 -69.2(10) yes
C100 Mo1 N1 C11 -78.5(5) yes
C4 Mo1 N1 C11 87.7(5) yes
N2 Mo1 N1 C11 1.2(4) yes
C5 Mo1 N1 C11 72.1(5) yes
C3 Mo1 N1 C11 123.3(5) yes
Cl1 Mo1 N1 C11 -85.4(5) yes
C15 N1 C11 C12 0.3(9) yes
Mo1 N1 C11 C12 175.6(5) yes
C15 N1 C11 C21 -177.2(6) yes
Mo1 N1 C11 C21 -1.9(7) yes
N1 C11 C12 C13 -0.7(9) yes
C21 C11 C12 C13 176.8(6) yes
N1 C11 C12 C6 179.0(6) yes
C21 C11 C12 C6 -3.5(9) yes
C7 C6 C12 C13 -179.8(7) yes
C7 C6 C12 C11 0.5(11) yes
C11 C12 C13 C14 0.7(10) yes
C6 C12 C13 C14 -179.0(7) yes
C12 C13 C14 C15 -0.3(11) yes
C11 N1 C15 C14 0.2(10) yes
Mo1 N1 C15 C14 -174.6(6) yes
C13 C14 C15 N1 -0.1(12) yes
C1 Mo1 N2 C25 -107.6(9) yes
C2 Mo1 N2 C25 -9.4(6) yes
C100 Mo1 N2 C25 -98.1(6) yes
C4 Mo1 N2 C25 94.5(7) yes
N1 Mo1 N2 C25 -178.1(6) yes
C5 Mo1 N2 C25 58.8(6) yes
C3 Mo1 N2 C25 109.8(6) yes
Cl1 Mo1 N2 C25 -96.2(6) yes
C1 Mo1 N2 C21 70.1(10) yes
C2 Mo1 N2 C21 168.3(4) yes
C100 Mo1 N2 C21 79.5(5) yes
C4 Mo1 N2 C21 -87.9(6) yes
N1 Mo1 N2 C21 -0.4(4) yes
C5 Mo1 N2 C21 -123.5(5) yes
C3 Mo1 N2 C21 -72.5(5) yes
Cl1 Mo1 N2 C21 81.5(5) yes
C25 N2 C21 C22 -1.5(9) yes
Mo1 N2 C21 C22 -179.4(5) yes
C25 N2 C21 C11 177.6(6) yes
Mo1 N2 C21 C11 -0.4(7) yes
N1 C11 C21 N2 1.5(8) yes
C12 C11 C21 N2 -176.0(6) yes
N1 C11 C21 C22 -179.4(6) yes
C12 C11 C21 C22 3.0(9) yes
N2 C21 C22 C23 1.1(10) yes
C11 C21 C22 C23 -177.9(6) yes
N2 C21 C22 C7 179.4(6) yes
C11 C21 C22 C7 0.4(10) yes
C6 C7 C22 C21 -3.5(11) yes
C6 C7 C22 C23 174.7(8) yes
C21 C22 C23 C24 0.3(10) yes
C7 C22 C23 C24 -177.9(7) yes
C22 C23 C24 C25 -1.3(11) yes
C21 N2 C25 C24 0.5(10) yes
Mo1 N2 C25 C24 178.1(6) yes
C23 C24 C25 N2 0.9(12) yes
